data_2022421
loop_
_publ_author_name
'Crittenden, Christopher M.'
'DiPasquale, Antonio G.'

_publ_section_title
;
 Two crystallographic forms and the absolute structure of
 5\a,14\a-androstane
;
_journal_coeditor_code YP3218
_journal_issue 9
_journal_name_full 'Acta Crystallographica Section C'
_journal_page_first
;
;
_journal_paper_doi 10.1107/S2053229621008408
_journal_volume 77
_journal_year 2021
_chemical_absolute_configuration ad
_chemical_formula_moiety 'C19 H32'
_chemical_formula_sum 'C19 H32'
_chemical_formula_weight 260.44
_chemical_name_common 'Androstane Form II Pure'
_chemical_name_systematic 5\a,14\a-Androstane
_space_group_crystal_system orthorhombic
_space_group_IT_number 19
_space_group_name_Hall 'P 2ac 2ab'
_space_group_name_H-M_alt 'P 21 21 21'
_atom_sites_solution_hydrogens geom
_atom_sites_solution_primary iterative
_atom_sites_solution_secondary difmap
_audit_creation_method SHELXL-2018/3
_cell_angle_alpha 90
_cell_angle_beta 90
_cell_angle_gamma 90
_cell_formula_units_Z 12
_cell_length_a 7.14650(10)
_cell_length_b 22.20640(10)
_cell_length_c 30.06790(10)
_cell_measurement_reflns_used 86352
_cell_measurement_temperature 90(2)
_cell_measurement_theta_max 74.6790
_cell_measurement_theta_min 2.4790
_cell_volume 4771.72(7)
_computing_cell_refinement
;
CrysAlis PRO (Rigaku OD, 2021)
;
_computing_data_collection
;
CrysAlis PRO (Rigaku OD, 2021)
;
_computing_data_reduction
;
CrysAlis PRO (Rigaku OD, 2021)
;
_computing_molecular_graphics
;
ORTEP-32 (Farrugia, 2012) and <i>Mercury</i> (Macrae <i>et al.</i>,
2020)
;
_computing_publication_material
;
WinGX (Farrugia, 2012)
;
_computing_structure_refinement
;
WinGX (Farrugia, 2012) and SHELXL2018 (Sheldrick, 2015b)
;
_computing_structure_solution
;
WinGX (Farrugia, 2012) and SHELXT2014 (Sheldrick, 2015a)
;
_diffrn_ambient_temperature 90(2)
_diffrn_detector_area_resol_mean 10.0000
_diffrn_measured_fraction_theta_full 1.000
_diffrn_measured_fraction_theta_max 0.983
_diffrn_measurement_device_type 'ROD, Synergy Custom system, HyPix'
_diffrn_measurement_method '\w scans'
_diffrn_radiation_type CuK\a
_diffrn_radiation_wavelength 1.54184
_diffrn_reflns_av_R_equivalents 0.0299
_diffrn_reflns_av_unetI/netI 0.0112
_diffrn_reflns_limit_h_max 8
_diffrn_reflns_limit_h_min -8
_diffrn_reflns_limit_k_max 27
_diffrn_reflns_limit_k_min -27
_diffrn_reflns_limit_l_max 37
_diffrn_reflns_limit_l_min -36
_diffrn_reflns_number 116227
_diffrn_reflns_theta_full 67.000
_diffrn_reflns_theta_max 75.289
_diffrn_reflns_theta_min 2.474
_diffrn_source 'Rotating-anode X-ray tube'
_exptl_absorpt_coefficient_mu 0.435
_exptl_absorpt_correction_T_max 1.000
_exptl_absorpt_correction_T_min 0.798
_exptl_absorpt_correction_type gaussian
_exptl_absorpt_process_details
;
(CrysAlis PRO; Rigaku OD, 2021)
;
_exptl_crystal_colour colorless
_exptl_crystal_density_diffrn 1.088
_exptl_crystal_description rod
_exptl_crystal_F_000 1752
_exptl_crystal_size_max 0.160
_exptl_crystal_size_mid 0.140
_exptl_crystal_size_min 0.070
_refine_diff_density_max 0.292
_refine_diff_density_min -0.142
_refine_ls_abs_structure_details
;
Flack <i>x</i> determined using 4010 quotients [(I+)-(I-)]/[(I+)+(I-)]
(Parsons <i>et al.</i>,  2013)
;
_refine_ls_abs_structure_Flack -0.16(12)
_refine_ls_extinction_coef 0.00036(8)
_refine_ls_extinction_expression Fc^*^=kFc[1+0.001xFc^2^\l^3^/sin(2\q)]^-1/4^
_refine_ls_extinction_method
;
SHELXL2018 (Sheldrick, 2015b)
;
_refine_ls_goodness_of_fit_ref 1.034
_refine_ls_hydrogen_treatment constr
_refine_ls_matrix_type full
_refine_ls_number_parameters 521
_refine_ls_number_reflns 9535
_refine_ls_number_restraints 0
_refine_ls_restrained_S_all 1.034
_refine_ls_R_factor_all 0.0305
_refine_ls_R_factor_gt 0.0301
_refine_ls_shift/su_max 0.001
_refine_ls_shift/su_mean 0.000
_refine_ls_structure_factor_coef Fsqd
_refine_ls_weighting_details 'w=1/[\s^2^(Fo^2^)+(0.0474P)^2^+0.9086P] where P=(Fo^2^+2Fc^2^)/3'
_refine_ls_weighting_scheme calc
_refine_ls_wR_factor_gt 0.0797
_refine_ls_wR_factor_ref 0.0799
_reflns_number_gt 9414
_reflns_number_total 9535
_reflns_threshold_expression 'I > 2\s(I)'
_cod_data_source_file yp3218sup1.cif
_cod_data_source_block Form_II
_cod_database_code 2022421
_shelx_space_group_comment
;
The symmetry employed for this shelxl refinement is uniquely defined
by the following loop, which should always be used as a source of
symmetry information in preference to the above space-group names.
They are only intended as comments.
;
_shelx_estimated_absorpt_t_min 0.922
_shelx_estimated_absorpt_t_max 0.987

loop_
_space_group_symop_operation_xyz
'x, y, z'
'-x+1/2, -y, z+1/2'
'-x, y+1/2, -z+1/2'
'x+1/2, -y+1/2, -z'

loop_
_atom_site_type_symbol
_atom_site_label
_atom_site_fract_x
_atom_site_fract_y
_atom_site_fract_z
_atom_site_U_iso_or_equiv
_atom_site_adp_type
_atom_site_calc_flag
_atom_site_occupancy
_atom_site_disorder_assembly
_atom_site_disorder_group
C C1 0.3130(2) 0.69729(7) 0.46329(5) 0.0210(3) Uani d 1 . .
H H1A 0.433221 0.716740 0.455461 0.025 Uiso calc 1 . .
H H1B 0.264658 0.717135 0.490441 0.025 Uiso calc 1 . .
C C2 0.3486(2) 0.63075(7) 0.47338(5) 0.0252(3) Uani d 1 . .
H H2A 0.409089 0.611630 0.447348 0.030 Uiso calc 1 . .
H H2B 0.435303 0.627429 0.498935 0.030 Uiso calc 1 . .
C C3 0.1679(2) 0.59747(7) 0.48413(6) 0.0278(3) Uani d 1 . .
H H3A 0.115985 0.612818 0.512474 0.033 Uiso calc 1 . .
H H3B 0.194644 0.554026 0.487873 0.033 Uiso calc 1 . .
C C4 0.0237(2) 0.60598(7) 0.44700(6) 0.0259(3) Uani d 1 . .
H H4A 0.068292 0.585514 0.419733 0.031 Uiso calc 1 . .
H H4B -0.095931 0.587027 0.455950 0.031 Uiso calc 1 . .
C C5 -0.0098(2) 0.67267(7) 0.43691(5) 0.0198(3) Uani d 1 . .
H H5 -0.057370 0.691020 0.465098 0.024 Uiso calc 1 . .
C C6 -0.1628(2) 0.68212(7) 0.40223(5) 0.0224(3) Uani d 1 . .
H H6A -0.277149 0.660367 0.411560 0.027 Uiso calc 1 . .
H H6B -0.121351 0.665130 0.373432 0.027 Uiso calc 1 . .
C C7 -0.2082(2) 0.74884(7) 0.39630(5) 0.0207(3) Uani d 1 . .
H H7A -0.270397 0.763828 0.423556 0.025 Uiso calc 1 . .
H H7B -0.297322 0.753404 0.371314 0.025 Uiso calc 1 . .
C C8 -0.0350(2) 0.78750(6) 0.38705(5) 0.0170(3) Uani d 1 . .
H H8 0.013737 0.777186 0.356816 0.020 Uiso calc 1 . .
C C9 0.1214(2) 0.77534(6) 0.42159(5) 0.0174(3) Uani d 1 . .
H H9 0.067340 0.786519 0.451139 0.021 Uiso calc 1 . .
C C10 0.1724(2) 0.70732(6) 0.42494(5) 0.0176(3) Uani d 1 . .
C C11 0.2896(2) 0.81756(7) 0.41450(5) 0.0208(3) Uani d 1 . .
H H11A 0.381202 0.811024 0.438735 0.025 Uiso calc 1 . .
H H11B 0.351551 0.807051 0.386088 0.025 Uiso calc 1 . .
C C12 0.2347(2) 0.88440(7) 0.41350(5) 0.0210(3) Uani d 1 . .
H H12A 0.187663 0.896517 0.443152 0.025 Uiso calc 1 . .
H H12B 0.346531 0.909048 0.406729 0.025 Uiso calc 1 . .
C C13 0.0839(2) 0.89643(6) 0.37861(5) 0.0197(3) Uani d 1 . .
C C14 -0.0832(2) 0.85457(6) 0.38797(5) 0.0180(3) Uani d 1 . .
H H14 -0.124535 0.863605 0.419033 0.022 Uiso calc 1 . .
C C15 -0.2369(2) 0.87856(7) 0.35744(5) 0.0231(3) Uani d 1 . .
H H15A -0.362445 0.868250 0.369071 0.028 Uiso calc 1 . .
H H15B -0.223884 0.862053 0.327010 0.028 Uiso calc 1 . .
C C16 -0.2051(3) 0.94772(7) 0.35780(6) 0.0292(4) Uani d 1 . .
H H16A -0.306188 0.968161 0.374495 0.035 Uiso calc 1 . .
H H16B -0.203004 0.963699 0.327060 0.035 Uiso calc 1 . .
C C17 -0.0132(2) 0.95806(7) 0.38084(5) 0.0246(3) Uani d 1 . .
H H17A 0.060552 0.988998 0.364887 0.030 Uiso calc 1 . .
H H17B -0.030440 0.971016 0.412079 0.030 Uiso calc 1 . .
C C18 0.2589(2) 0.68474(7) 0.38108(5) 0.0215(3) Uani d 1 . .
H H18A 0.276597 0.641035 0.382643 0.032 Uiso calc 1 . .
H H18B 0.380082 0.704380 0.376387 0.032 Uiso calc 1 . .
H H18C 0.174985 0.694454 0.356318 0.032 Uiso calc 1 . .
C C19 0.1650(2) 0.88863(7) 0.33150(5) 0.0262(3) Uani d 1 . .
H H19A 0.204687 0.846773 0.327324 0.039 Uiso calc 1 . .
H H19B 0.272822 0.915420 0.327749 0.039 Uiso calc 1 . .
H H19C 0.069028 0.898749 0.309446 0.039 Uiso calc 1 . .
C C20 0.4800(2) 0.82160(6) 0.24857(5) 0.0162(3) Uani d 1 . .
H H20A 0.360901 0.798972 0.250375 0.019 Uiso calc 1 . .
H H20B 0.524297 0.828724 0.279322 0.019 Uiso calc 1 . .
C C21 0.4433(2) 0.88242(7) 0.22618(5) 0.0203(3) Uani d 1 . .
H H21A 0.384695 0.875593 0.196774 0.024 Uiso calc 1 . .
H H21B 0.354576 0.905952 0.244543 0.024 Uiso calc 1 . .
C C22 0.6235(2) 0.91851(6) 0.22009(5) 0.0225(3) Uani d 1 . .
H H22A 0.596176 0.955641 0.203059 0.027 Uiso calc 1 . .
H H22B 0.672668 0.930478 0.249571 0.027 Uiso calc 1 . .
C C23 0.7712(2) 0.88161(6) 0.19548(5) 0.0198(3) Uani d 1 . .
H H23A 0.889479 0.904746 0.194137 0.024 Uiso calc 1 . .
H H23B 0.728810 0.874251 0.164605 0.024 Uiso calc 1 . .
C C24 0.80678(19) 0.82109(6) 0.21863(5) 0.0156(3) Uani d 1 . .
H H24 0.849291 0.830925 0.249468 0.019 Uiso calc 1 . .
C C25 0.9655(2) 0.78552(7) 0.19715(5) 0.0188(3) Uani d 1 . .
H H25A 1.078461 0.811199 0.195174 0.023 Uiso calc 1 . .
H H25B 0.929100 0.773794 0.166591 0.023 Uiso calc 1 . .
C C26 1.0103(2) 0.72907(6) 0.22422(5) 0.0188(3) Uani d 1 . .
H H26A 1.108354 0.705590 0.208699 0.023 Uiso calc 1 . .
H H26B 1.060370 0.741112 0.253606 0.023 Uiso calc 1 . .
C C27 0.83791(19) 0.68941(6) 0.23092(4) 0.0147(3) Uani d 1 . .
H H27 0.795759 0.674617 0.201149 0.018 Uiso calc 1 . .
C C28 0.67619(19) 0.72620(6) 0.25199(4) 0.0138(3) Uani d 1 . .
H H28 0.724676 0.741616 0.281034 0.017 Uiso calc 1 . .
C C29 0.62593(19) 0.78284(6) 0.22377(4) 0.0133(3) Uani d 1 . .
C C30 0.5066(2) 0.68603(6) 0.26323(5) 0.0169(3) Uani d 1 . .
H H30A 0.414007 0.710141 0.280028 0.020 Uiso calc 1 . .
H H30B 0.446680 0.672852 0.235192 0.020 Uiso calc 1 . .
C C31 0.5588(2) 0.63008(6) 0.29076(5) 0.0176(3) Uani d 1 . .
H H31A 0.603190 0.642837 0.320489 0.021 Uiso calc 1 . .
H H31B 0.446399 0.604633 0.294915 0.021 Uiso calc 1 . .
C C32 0.7117(2) 0.59336(6) 0.26774(5) 0.0168(3) Uani d 1 . .
C C33 0.8808(2) 0.63499(6) 0.26001(5) 0.0168(3) Uani d 1 . .
H H33 0.916568 0.651190 0.289854 0.020 Uiso calc 1 . .
C C34 1.0371(2) 0.59147(7) 0.24633(6) 0.0248(3) Uani d 1 . .
H H34A 1.161797 0.608529 0.253195 0.030 Uiso calc 1 . .
H H34B 1.030575 0.582208 0.214162 0.030 Uiso calc 1 . .
C C35 0.9982(2) 0.53429(7) 0.27474(6) 0.0280(3) Uani d 1 . .
H H35A 0.997943 0.497858 0.255767 0.034 Uiso calc 1 . .
H H35B 1.095142 0.529492 0.298004 0.034 Uiso calc 1 . .
C C36 0.8028(2) 0.54404(7) 0.29616(5) 0.0216(3) Uani d 1 . .
H H36A 0.728125 0.506520 0.295235 0.026 Uiso calc 1 . .
H H36B 0.815122 0.557247 0.327475 0.026 Uiso calc 1 . .
C C37 0.5454(2) 0.76431(6) 0.17816(4) 0.0166(3) Uani d 1 . .
H H37A 0.420595 0.746892 0.182247 0.025 Uiso calc 1 . .
H H37B 0.627883 0.734430 0.164338 0.025 Uiso calc 1 . .
H H37C 0.536642 0.799836 0.158942 0.025 Uiso calc 1 . .
C C38 0.6365(2) 0.56492(7) 0.22461(5) 0.0222(3) Uani d 1 . .
H H38A 0.734724 0.540339 0.210893 0.033 Uiso calc 1 . .
H H38B 0.598734 0.596820 0.203959 0.033 Uiso calc 1 . .
H H38C 0.528298 0.539481 0.231513 0.033 Uiso calc 1 . .
C C39 1.3354(2) 0.33356(7) 0.53877(5) 0.0220(3) Uani d 1 . .
H H39A 1.333065 0.300154 0.516978 0.026 Uiso calc 1 . .
H H39B 1.409367 0.366802 0.525655 0.026 Uiso calc 1 . .
C C40 1.4330(2) 0.31189(7) 0.58108(5) 0.0246(3) Uani d 1 . .
H H40A 1.367606 0.275855 0.592684 0.030 Uiso calc 1 . .
H H40B 1.563354 0.300291 0.574008 0.030 Uiso calc 1 . .
C C41 1.4338(2) 0.36102(7) 0.61665(6) 0.0246(3) Uani d 1 . .
H H41A 1.491366 0.345214 0.644231 0.030 Uiso calc 1 . .
H H41B 1.509749 0.395558 0.606276 0.030 Uiso calc 1 . .
C C42 1.2345(2) 0.38205(7) 0.62642(5) 0.0202(3) Uani d 1 . .
H H42A 1.237921 0.415133 0.648474 0.024 Uiso calc 1 . .
H H42B 1.162001 0.348370 0.639384 0.024 Uiso calc 1 . .
C C43 1.1379(2) 0.40402(6) 0.58402(4) 0.0152(3) Uani d 1 . .
H H43 1.215549 0.438032 0.572430 0.018 Uiso calc 1 . .
C C44 0.9436(2) 0.43000(6) 0.59295(4) 0.0174(3) Uani d 1 . .
H H44A 0.951505 0.460420 0.616954 0.021 Uiso calc 1 . .
H H44B 0.858844 0.397470 0.603002 0.021 Uiso calc 1 . .
C C45 0.8642(2) 0.45918(6) 0.55097(4) 0.0176(3) Uani d 1 . .
H H45A 0.939885 0.495090 0.543451 0.021 Uiso calc 1 . .
H H45B 0.734660 0.472799 0.556942 0.021 Uiso calc 1 . .
C C46 0.8629(2) 0.41622(6) 0.51122(4) 0.0151(3) Uani d 1 . .
H H46 0.769754 0.383570 0.517058 0.018 Uiso calc 1 . .
C C47 1.0576(2) 0.38699(6) 0.50394(4) 0.0162(3) Uani d 1 . .
H H47 1.145624 0.420900 0.497553 0.019 Uiso calc 1 . .
C C48 1.1331(2) 0.35570(6) 0.54652(5) 0.0156(3) Uani d 1 . .
C C49 1.0594(2) 0.34663(7) 0.46228(5) 0.0228(3) Uani d 1 . .
H H49A 1.188109 0.331617 0.457278 0.027 Uiso calc 1 . .
H H49B 0.977521 0.311360 0.467459 0.027 Uiso calc 1 . .
C C50 0.9925(3) 0.38011(7) 0.42040(5) 0.0266(3) Uani d 1 . .
H H50A 1.082954 0.412316 0.412939 0.032 Uiso calc 1 . .
H H50B 0.987751 0.351655 0.395083 0.032 Uiso calc 1 . .
C C51 0.7995(2) 0.40773(7) 0.42735(5) 0.0237(3) Uani d 1 . .
C C52 0.8074(2) 0.44885(6) 0.46850(5) 0.0183(3) Uani d 1 . .
H H52 0.908952 0.478769 0.462555 0.022 Uiso calc 1 . .
C C53 0.6228(2) 0.48422(7) 0.46669(5) 0.0245(3) Uani d 1 . .
H H53A 0.634517 0.523406 0.482138 0.029 Uiso calc 1 . .
H H53B 0.519383 0.460999 0.480314 0.029 Uiso calc 1 . .
C C54 0.5900(3) 0.49321(8) 0.41579(6) 0.0328(4) Uani d 1 . .
H H54A 0.461831 0.480609 0.407462 0.039 Uiso calc 1 . .
H H54B 0.606839 0.536028 0.407524 0.039 Uiso calc 1 . .
C C55 0.7370(3) 0.45342(7) 0.39211(5) 0.0319(4) Uani d 1 . .
H H55A 0.681152 0.432698 0.366154 0.038 Uiso calc 1 . .
H H55B 0.844274 0.477988 0.381852 0.038 Uiso calc 1 . .
C C56 1.0103(2) 0.30139(6) 0.55920(5) 0.0193(3) Uani d 1 . .
H H56A 1.020154 0.270413 0.536101 0.029 Uiso calc 1 . .
H H56B 0.879678 0.314351 0.561888 0.029 Uiso calc 1 . .
H H56C 1.052787 0.284832 0.587668 0.029 Uiso calc 1 . .
C C57 0.6499(3) 0.35826(7) 0.43114(6) 0.0297(4) Uani d 1 . .
H H57A 0.526197 0.376847 0.434189 0.045 Uiso calc 1 . .
H H57B 0.675743 0.333272 0.457292 0.045 Uiso calc 1 . .
H H57C 0.652443 0.333128 0.404357 0.045 Uiso calc 1 . .

loop_
_atom_site_aniso_label
_atom_site_aniso_U_11
_atom_site_aniso_U_22
_atom_site_aniso_U_33
_atom_site_aniso_U_12
_atom_site_aniso_U_13
_atom_site_aniso_U_23
C1 0.0202(7) 0.0206(7) 0.0222(7) -0.0001(6) -0.0025(6) -0.0011(6)
C2 0.0255(8) 0.0230(7) 0.0270(8) 0.0026(6) -0.0044(6) 0.0007(6)
C3 0.0326(9) 0.0203(7) 0.0307(8) 0.0012(7) 0.0001(7) 0.0067(6)
C4 0.0234(8) 0.0186(7) 0.0357(8) -0.0037(6) -0.0003(7) 0.0021(6)
C5 0.0179(7) 0.0196(7) 0.0218(7) -0.0029(6) 0.0013(6) -0.0002(5)
C6 0.0166(7) 0.0202(7) 0.0305(8) -0.0049(6) -0.0014(6) -0.0025(6)
C7 0.0156(7) 0.0219(7) 0.0246(7) -0.0037(6) -0.0015(6) -0.0001(6)
C8 0.0140(6) 0.0174(6) 0.0194(6) -0.0013(5) 0.0011(5) -0.0026(5)
C9 0.0156(6) 0.0185(7) 0.0181(6) -0.0017(5) 0.0008(5) -0.0024(5)
C10 0.0154(6) 0.0184(7) 0.0190(6) -0.0016(5) 0.0006(6) -0.0014(5)
C11 0.0140(7) 0.0188(7) 0.0297(8) -0.0009(6) -0.0013(6) -0.0006(6)
C12 0.0179(7) 0.0174(7) 0.0276(7) -0.0033(6) -0.0005(6) -0.0006(6)
C13 0.0195(7) 0.0172(7) 0.0224(7) -0.0013(6) 0.0014(6) -0.0019(5)
C14 0.0166(7) 0.0189(7) 0.0185(6) -0.0005(6) 0.0002(5) -0.0017(5)
C15 0.0204(7) 0.0228(7) 0.0260(7) 0.0002(6) -0.0026(6) -0.0010(6)
C16 0.0294(9) 0.0222(8) 0.0359(9) 0.0035(7) -0.0085(7) 0.0001(6)
C17 0.0254(8) 0.0171(7) 0.0314(8) 0.0010(6) -0.0015(6) -0.0022(6)
C18 0.0200(7) 0.0209(7) 0.0236(7) 0.0012(6) 0.0020(6) -0.0032(6)
C19 0.0267(8) 0.0266(8) 0.0253(8) -0.0029(7) 0.0058(6) 0.0012(6)
C20 0.0147(6) 0.0161(6) 0.0176(6) 0.0005(5) 0.0017(5) 0.0005(5)
C21 0.0190(7) 0.0169(7) 0.0249(7) 0.0035(6) 0.0032(6) 0.0012(6)
C22 0.0228(7) 0.0148(7) 0.0300(8) 0.0009(6) 0.0016(6) 0.0007(6)
C23 0.0191(7) 0.0145(6) 0.0256(7) -0.0024(6) 0.0032(6) 0.0024(5)
C24 0.0135(6) 0.0152(6) 0.0181(6) -0.0021(5) 0.0006(5) 0.0006(5)
C25 0.0143(7) 0.0178(7) 0.0244(7) -0.0015(5) 0.0040(6) 0.0042(5)
C26 0.0124(6) 0.0176(7) 0.0265(7) 0.0000(5) 0.0019(6) 0.0042(5)
C27 0.0120(6) 0.0155(6) 0.0167(6) -0.0007(5) 0.0007(5) 0.0025(5)
C28 0.0135(6) 0.0150(6) 0.0128(6) -0.0008(5) -0.0005(5) 0.0014(5)
C29 0.0122(6) 0.0136(6) 0.0141(6) -0.0003(5) 0.0010(5) 0.0009(5)
C30 0.0129(6) 0.0178(7) 0.0201(6) -0.0002(5) 0.0017(5) 0.0043(5)
C31 0.0165(7) 0.0185(7) 0.0179(6) -0.0015(5) 0.0027(5) 0.0048(5)
C32 0.0172(7) 0.0157(6) 0.0176(6) -0.0015(6) -0.0006(5) 0.0034(5)
C33 0.0133(6) 0.0172(7) 0.0198(7) -0.0004(5) -0.0008(5) 0.0032(5)
C34 0.0173(7) 0.0203(7) 0.0368(8) 0.0034(6) 0.0043(6) 0.0080(6)
C35 0.0249(8) 0.0210(7) 0.0382(9) 0.0045(6) 0.0021(7) 0.0092(7)
C36 0.0236(8) 0.0175(7) 0.0236(7) -0.0007(6) -0.0015(6) 0.0061(6)
C37 0.0171(7) 0.0167(6) 0.0159(6) -0.0020(5) -0.0023(5) 0.0011(5)
C38 0.0267(8) 0.0185(7) 0.0212(7) -0.0038(6) -0.0023(6) 0.0002(5)
C39 0.0182(7) 0.0209(7) 0.0269(7) 0.0035(6) 0.0037(6) 0.0002(6)
C40 0.0156(7) 0.0226(7) 0.0356(8) 0.0045(6) -0.0005(6) 0.0036(6)
C41 0.0177(7) 0.0241(7) 0.0320(8) -0.0010(6) -0.0070(6) 0.0043(6)
C42 0.0192(7) 0.0213(7) 0.0201(7) -0.0006(6) -0.0039(6) 0.0021(6)
C43 0.0148(6) 0.0145(6) 0.0165(6) -0.0013(5) -0.0003(5) 0.0013(5)
C44 0.0181(7) 0.0203(7) 0.0139(6) 0.0022(6) 0.0010(5) -0.0017(5)
C45 0.0181(7) 0.0170(6) 0.0176(6) 0.0042(6) -0.0002(5) -0.0009(5)
C46 0.0166(6) 0.0136(6) 0.0152(6) -0.0009(5) 0.0000(5) 0.0006(5)
C47 0.0197(7) 0.0136(6) 0.0152(6) -0.0007(5) 0.0025(5) 0.0003(5)
C48 0.0150(6) 0.0137(6) 0.0181(6) -0.0009(5) 0.0011(5) 0.0004(5)
C49 0.0314(8) 0.0186(7) 0.0183(7) 0.0039(6) 0.0026(6) -0.0028(5)
C50 0.0444(10) 0.0217(7) 0.0137(6) 0.0003(7) 0.0028(7) -0.0023(6)
C51 0.0379(9) 0.0169(7) 0.0162(6) -0.0044(7) -0.0050(6) 0.0016(5)
C52 0.0244(7) 0.0133(6) 0.0172(6) -0.0017(5) -0.0024(6) 0.0012(5)
C53 0.0270(8) 0.0209(7) 0.0256(7) 0.0012(6) -0.0083(6) 0.0041(6)
C54 0.0456(10) 0.0246(8) 0.0283(8) 0.0000(7) -0.0170(8) 0.0060(6)
C55 0.0539(11) 0.0225(7) 0.0192(7) -0.0033(8) -0.0112(7) 0.0045(6)
C56 0.0206(7) 0.0149(6) 0.0225(7) -0.0030(6) -0.0019(6) 0.0035(5)
C57 0.0435(10) 0.0188(7) 0.0268(8) -0.0073(7) -0.0134(7) 0.0006(6)

loop_
_atom_type_symbol
_atom_type_description
_atom_type_scat_dispersion_real
_atom_type_scat_dispersion_imag
_atom_type_scat_source
C C 0.0181 0.0091 'International Tables Vol C Tables 4.2.6.8 and 6.1.1.4'
H H 0.0000 0.0000 'International Tables Vol C Tables 4.2.6.8 and 6.1.1.4'

loop_
_geom_angle_atom_site_label_1
_geom_angle_atom_site_label_2
_geom_angle_atom_site_label_3
_geom_angle_site_symmetry_1
_geom_angle_site_symmetry_3
_geom_angle
_geom_angle_publ_flag
C2 C1 C10 . . 113.28(12) ?
C2 C1 H1A . . 108.9 ?
C10 C1 H1A . . 108.9 ?
C2 C1 H1B . . 108.9 ?
C10 C1 H1B . . 108.9 ?
H1A C1 H1B . . 107.7 ?
C3 C2 C1 . . 111.72(13) ?
C3 C2 H2A . . 109.3 ?
C1 C2 H2A . . 109.3 ?
C3 C2 H2B . . 109.3 ?
C1 C2 H2B . . 109.3 ?
H2A C2 H2B . . 107.9 ?
C2 C3 C4 . . 110.87(13) ?
C2 C3 H3A . . 109.5 ?
C4 C3 H3A . . 109.5 ?
C2 C3 H3B . . 109.5 ?
C4 C3 H3B . . 109.5 ?
H3A C3 H3B . . 108.1 ?
C5 C4 C3 . . 111.65(13) ?
C5 C4 H4A . . 109.3 ?
C3 C4 H4A . . 109.3 ?
C5 C4 H4B . . 109.3 ?
C3 C4 H4B . . 109.3 ?
H4A C4 H4B . . 108.0 ?
C6 C5 C4 . . 112.36(12) ?
C6 C5 C10 . . 111.96(12) ?
C4 C5 C10 . . 113.21(13) ?
C6 C5 H5 . . 106.2 ?
C4 C5 H5 . . 106.2 ?
C10 C5 H5 . . 106.2 ?
C5 C6 C7 . . 111.45(12) ?
C5 C6 H6A . . 109.3 ?
C7 C6 H6A . . 109.3 ?
C5 C6 H6B . . 109.3 ?
C7 C6 H6B . . 109.3 ?
H6A C6 H6B . . 108.0 ?
C6 C7 C8 . . 113.15(12) ?
C6 C7 H7A . . 108.9 ?
C8 C7 H7A . . 108.9 ?
C6 C7 H7B . . 108.9 ?
C8 C7 H7B . . 108.9 ?
H7A C7 H7B . . 107.8 ?
C14 C8 C7 . . 111.15(12) ?
C14 C8 C9 . . 108.66(11) ?
C7 C8 C9 . . 111.31(12) ?
C14 C8 H8 . . 108.5 ?
C7 C8 H8 . . 108.5 ?
C9 C8 H8 . . 108.5 ?
C11 C9 C8 . . 111.37(12) ?
C11 C9 C10 . . 114.64(12) ?
C8 C9 C10 . . 112.40(11) ?
C11 C9 H9 . . 105.9 ?
C8 C9 H9 . . 105.9 ?
C10 C9 H9 . . 105.9 ?
C18 C10 C1 . . 109.31(12) ?
C18 C10 C5 . . 111.92(12) ?
C1 C10 C5 . . 107.49(12) ?
C18 C10 C9 . . 110.75(12) ?
C1 C10 C9 . . 109.88(11) ?
C5 C10 C9 . . 107.42(11) ?
C12 C11 C9 . . 113.04(12) ?
C12 C11 H11A . . 109.0 ?
C9 C11 H11A . . 109.0 ?
C12 C11 H11B . . 109.0 ?
C9 C11 H11B . . 109.0 ?
H11A C11 H11B . . 107.8 ?
C13 C12 C11 . . 111.28(12) ?
C13 C12 H12A . . 109.4 ?
C11 C12 H12A . . 109.4 ?
C13 C12 H12B . . 109.4 ?
C11 C12 H12B . . 109.4 ?
H12A C12 H12B . . 108.0 ?
C12 C13 C17 . . 116.41(12) ?
C12 C13 C14 . . 108.43(12) ?
C17 C13 C14 . . 100.34(12) ?
C12 C13 C19 . . 110.29(13) ?
C17 C13 C19 . . 108.07(12) ?
C14 C13 C19 . . 113.08(12) ?
C15 C14 C8 . . 119.39(12) ?
C15 C14 C13 . . 103.74(12) ?
C8 C14 C13 . . 114.22(12) ?
C15 C14 H14 . . 106.2 ?
C8 C14 H14 . . 106.2 ?
C13 C14 H14 . . 106.2 ?
C14 C15 C16 . . 103.63(12) ?
C14 C15 H15A . . 111.0 ?
C16 C15 H15A . . 111.0 ?
C14 C15 H15B . . 111.0 ?
C16 C15 H15B . . 111.0 ?
H15A C15 H15B . . 109.0 ?
C15 C16 C17 . . 106.16(13) ?
C15 C16 H16A . . 110.5 ?
C17 C16 H16A . . 110.5 ?
C15 C16 H16B . . 110.5 ?
C17 C16 H16B . . 110.5 ?
H16A C16 H16B . . 108.7 ?
C13 C17 C16 . . 104.35(12) ?
C13 C17 H17A . . 110.9 ?
C16 C17 H17A . . 110.9 ?
C13 C17 H17B . . 110.9 ?
C16 C17 H17B . . 110.9 ?
H17A C17 H17B . . 108.9 ?
C10 C18 H18A . . 109.5 ?
C10 C18 H18B . . 109.5 ?
H18A C18 H18B . . 109.5 ?
C10 C18 H18C . . 109.5 ?
H18A C18 H18C . . 109.5 ?
H18B C18 H18C . . 109.5 ?
C13 C19 H19A . . 109.5 ?
C13 C19 H19B . . 109.5 ?
H19A C19 H19B . . 109.5 ?
C13 C19 H19C . . 109.5 ?
H19A C19 H19C . . 109.5 ?
H19B C19 H19C . . 109.5 ?
C21 C20 C29 . . 113.26(11) ?
C21 C20 H20A . . 108.9 ?
C29 C20 H20A . . 108.9 ?
C21 C20 H20B . . 108.9 ?
C29 C20 H20B . . 108.9 ?
H20A C20 H20B . . 107.7 ?
C22 C21 C20 . . 111.77(12) ?
C22 C21 H21A . . 109.3 ?
C20 C21 H21A . . 109.3 ?
C22 C21 H21B . . 109.3 ?
C20 C21 H21B . . 109.3 ?
H21A C21 H21B . . 107.9 ?
C23 C22 C21 . . 111.05(12) ?
C23 C22 H22A . . 109.4 ?
C21 C22 H22A . . 109.4 ?
C23 C22 H22B . . 109.4 ?
C21 C22 H22B . . 109.4 ?
H22A C22 H22B . . 108.0 ?
C22 C23 C24 . . 111.38(12) ?
C22 C23 H23A . . 109.4 ?
C24 C23 H23A . . 109.4 ?
C22 C23 H23B . . 109.4 ?
C24 C23 H23B . . 109.4 ?
H23A C23 H23B . . 108.0 ?
C25 C24 C23 . . 112.62(11) ?
C25 C24 C29 . . 112.18(11) ?
C23 C24 C29 . . 112.70(11) ?
C25 C24 H24 . . 106.2 ?
C23 C24 H24 . . 106.2 ?
C29 C24 H24 . . 106.2 ?
C24 C25 C26 . . 110.80(11) ?
C24 C25 H25A . . 109.5 ?
C26 C25 H25A . . 109.5 ?
C24 C25 H25B . . 109.5 ?
C26 C25 H25B . . 109.5 ?
H25A C25 H25B . . 108.1 ?
C27 C26 C25 . . 111.96(12) ?
C27 C26 H26A . . 109.2 ?
C25 C26 H26A . . 109.2 ?
C27 C26 H26B . . 109.2 ?
C25 C26 H26B . . 109.2 ?
H26A C26 H26B . . 107.9 ?
C33 C27 C26 . . 111.76(11) ?
C33 C27 C28 . . 109.48(11) ?
C26 C27 C28 . . 110.57(11) ?
C33 C27 H27 . . 108.3 ?
C26 C27 H27 . . 108.3 ?
C28 C27 H27 . . 108.3 ?
C30 C28 C27 . . 111.74(11) ?
C30 C28 C29 . . 113.89(11) ?
C27 C28 C29 . . 111.99(11) ?
C30 C28 H28 . . 106.2 ?
C27 C28 H28 . . 106.2 ?
C29 C28 H28 . . 106.2 ?
C37 C29 C20 . . 109.03(11) ?
C37 C29 C24 . . 111.55(11) ?
C20 C29 C24 . . 107.76(11) ?
C37 C29 C28 . . 110.75(11) ?
C20 C29 C28 . . 110.03(11) ?
C24 C29 C28 . . 107.67(11) ?
C31 C30 C28 . . 113.25(12) ?
C31 C30 H30A . . 108.9 ?
C28 C30 H30A . . 108.9 ?
C31 C30 H30B . . 108.9 ?
C28 C30 H30B . . 108.9 ?
H30A C30 H30B . . 107.7 ?
C32 C31 C30 . . 111.11(11) ?
C32 C31 H31A . . 109.4 ?
C30 C31 H31A . . 109.4 ?
C32 C31 H31B . . 109.4 ?
C30 C31 H31B . . 109.4 ?
H31A C31 H31B . . 108.0 ?
C31 C32 C36 . . 115.59(12) ?
C31 C32 C38 . . 110.55(12) ?
C36 C32 C38 . . 108.94(12) ?
C31 C32 C33 . . 108.01(11) ?
C36 C32 C33 . . 100.32(11) ?
C38 C32 C33 . . 113.15(12) ?
C27 C33 C34 . . 119.52(12) ?
C27 C33 C32 . . 113.90(11) ?
C34 C33 C32 . . 103.54(11) ?
C27 C33 H33 . . 106.3 ?
C34 C33 H33 . . 106.3 ?
C32 C33 H33 . . 106.3 ?
C33 C34 C35 . . 103.71(12) ?
C33 C34 H34A . . 111.0 ?
C35 C34 H34A . . 111.0 ?
C33 C34 H34B . . 111.0 ?
C35 C34 H34B . . 111.0 ?
H34A C34 H34B . . 109.0 ?
C36 C35 C34 . . 105.94(12) ?
C36 C35 H35A . . 110.5 ?
C34 C35 H35A . . 110.5 ?
C36 C35 H35B . . 110.5 ?
C34 C35 H35B . . 110.5 ?
H35A C35 H35B . . 108.7 ?
C32 C36 C35 . . 104.50(12) ?
C32 C36 H36A . . 110.9 ?
C35 C36 H36A . . 110.9 ?
C32 C36 H36B . . 110.9 ?
C35 C36 H36B . . 110.9 ?
H36A C36 H36B . . 108.9 ?
C29 C37 H37A . . 109.5 ?
C29 C37 H37B . . 109.5 ?
H37A C37 H37B . . 109.5 ?
C29 C37 H37C . . 109.5 ?
H37A C37 H37C . . 109.5 ?
H37B C37 H37C . . 109.5 ?
C32 C38 H38A . . 109.5 ?
C32 C38 H38B . . 109.5 ?
H38A C38 H38B . . 109.5 ?
C32 C38 H38C . . 109.5 ?
H38A C38 H38C . . 109.5 ?
H38B C38 H38C . . 109.5 ?
C40 C39 C48 . . 113.68(12) ?
C40 C39 H39A . . 108.8 ?
C48 C39 H39A . . 108.8 ?
C40 C39 H39B . . 108.8 ?
C48 C39 H39B . . 108.8 ?
H39A C39 H39B . . 107.7 ?
C41 C40 C39 . . 111.08(12) ?
C41 C40 H40A . . 109.4 ?
C39 C40 H40A . . 109.4 ?
C41 C40 H40B . . 109.4 ?
C39 C40 H40B . . 109.4 ?
H40A C40 H40B . . 108.0 ?
C42 C41 C40 . . 110.44(12) ?
C42 C41 H41A . . 109.6 ?
C40 C41 H41A . . 109.6 ?
C42 C41 H41B . . 109.6 ?
C40 C41 H41B . . 109.6 ?
H41A C41 H41B . . 108.1 ?
C41 C42 C43 . . 111.00(12) ?
C41 C42 H42A . . 109.4 ?
C43 C42 H42A . . 109.4 ?
C41 C42 H42B . . 109.4 ?
C43 C42 H42B . . 109.4 ?
H42A C42 H42B . . 108.0 ?
C44 C43 C42 . . 112.60(11) ?
C44 C43 C48 . . 111.59(11) ?
C42 C43 C48 . . 113.18(11) ?
C44 C43 H43 . . 106.3 ?
C42 C43 H43 . . 106.3 ?
C48 C43 H43 . . 106.3 ?
C43 C44 C45 . . 110.64(11) ?
C43 C44 H44A . . 109.5 ?
C45 C44 H44A . . 109.5 ?
C43 C44 H44B . . 109.5 ?
C45 C44 H44B . . 109.5 ?
H44A C44 H44B . . 108.1 ?
C44 C45 C46 . . 112.54(11) ?
C44 C45 H45A . . 109.1 ?
C46 C45 H45A . . 109.1 ?
C44 C45 H45B . . 109.1 ?
C46 C45 H45B . . 109.1 ?
H45A C45 H45B . . 107.8 ?
C52 C46 C45 . . 111.27(11) ?
C52 C46 C47 . . 108.25(11) ?
C45 C46 C47 . . 111.49(11) ?
C52 C46 H46 . . 108.6 ?
C45 C46 H46 . . 108.6 ?
C47 C46 H46 . . 108.6 ?
C49 C47 C46 . . 111.46(12) ?
C49 C47 C48 . . 114.02(11) ?
C46 C47 C48 . . 112.51(11) ?
C49 C47 H47 . . 106.1 ?
C46 C47 H47 . . 106.1 ?
C48 C47 H47 . . 106.1 ?
C56 C48 C39 . . 108.76(11) ?
C56 C48 C47 . . 110.87(12) ?
C39 C48 C47 . . 110.08(12) ?
C56 C48 C43 . . 111.91(11) ?
C39 C48 C43 . . 107.94(11) ?
C47 C48 C43 . . 107.22(10) ?
C50 C49 C47 . . 112.45(12) ?
C50 C49 H49A . . 109.1 ?
C47 C49 H49A . . 109.1 ?
C50 C49 H49B . . 109.1 ?
C47 C49 H49B . . 109.1 ?
H49A C49 H49B . . 107.8 ?
C51 C50 C49 . . 111.33(13) ?
C51 C50 H50A . . 109.4 ?
C49 C50 H50A . . 109.4 ?
C51 C50 H50B . . 109.4 ?
C49 C50 H50B . . 109.4 ?
H50A C50 H50B . . 108.0 ?
C50 C51 C55 . . 115.79(14) ?
C50 C51 C57 . . 110.60(13) ?
C55 C51 C57 . . 108.77(14) ?
C50 C51 C52 . . 108.40(13) ?
C55 C51 C52 . . 100.01(12) ?
C57 C51 C52 . . 112.96(13) ?
C46 C52 C53 . . 119.71(13) ?
C46 C52 C51 . . 113.85(11) ?
C53 C52 C51 . . 104.07(12) ?
C46 C52 H52 . . 106.1 ?
C53 C52 H52 . . 106.1 ?
C51 C52 H52 . . 106.1 ?
C52 C53 C54 . . 103.25(13) ?
C52 C53 H53A . . 111.1 ?
C54 C53 H53A . . 111.1 ?
C52 C53 H53B . . 111.1 ?
C54 C53 H53B . . 111.1 ?
H53A C53 H53B . . 109.1 ?
C55 C54 C53 . . 106.03(13) ?
C55 C54 H54A . . 110.5 ?
C53 C54 H54A . . 110.5 ?
C55 C54 H54B . . 110.5 ?
C53 C54 H54B . . 110.5 ?
H54A C54 H54B . . 108.7 ?
C51 C55 C54 . . 104.93(13) ?
C51 C55 H55A . . 110.8 ?
C54 C55 H55A . . 110.8 ?
C51 C55 H55B . . 110.8 ?
C54 C55 H55B . . 110.8 ?
H55A C55 H55B . . 108.8 ?
C48 C56 H56A . . 109.5 ?
C48 C56 H56B . . 109.5 ?
H56A C56 H56B . . 109.5 ?
C48 C56 H56C . . 109.5 ?
H56A C56 H56C . . 109.5 ?
H56B C56 H56C . . 109.5 ?
C51 C57 H57A . . 109.5 ?
C51 C57 H57B . . 109.5 ?
H57A C57 H57B . . 109.5 ?
C51 C57 H57C . . 109.5 ?
H57A C57 H57C . . 109.5 ?
H57B C57 H57C . . 109.5 ?

loop_
_geom_bond_atom_site_label_1
_geom_bond_atom_site_label_2
_geom_bond_site_symmetry_2
_geom_bond_distance
_geom_bond_publ_flag
C1 C2 . 1.530(2) ?
C1 C10 . 1.546(2) ?
C1 H1A . 0.9900 ?
C1 H1B . 0.9900 ?
C2 C3 . 1.523(2) ?
C2 H2A . 0.9900 ?
C2 H2B . 0.9900 ?
C3 C4 . 1.531(2) ?
C3 H3A . 0.9900 ?
C3 H3B . 0.9900 ?
C4 C5 . 1.531(2) ?
C4 H4A . 0.9900 ?
C4 H4B . 0.9900 ?
C5 C6 . 1.525(2) ?
C5 C10 . 1.554(2) ?
C5 H5 . 1.0000 ?
C6 C7 . 1.527(2) ?
C6 H6A . 0.9900 ?
C6 H6B . 0.9900 ?
C7 C8 . 1.532(2) ?
C7 H7A . 0.9900 ?
C7 H7B . 0.9900 ?
C8 C14 . 1.5289(19) ?
C8 C9 . 1.550(2) ?
C8 H8 . 1.0000 ?
C9 C11 . 1.539(2) ?
C9 C10 . 1.557(2) ?
C9 H9 . 1.0000 ?
C10 C18 . 1.540(2) ?
C11 C12 . 1.536(2) ?
C11 H11A . 0.9900 ?
C11 H11B . 0.9900 ?
C12 C13 . 1.527(2) ?
C12 H12A . 0.9900 ?
C12 H12B . 0.9900 ?
C13 C17 . 1.536(2) ?
C13 C14 . 1.539(2) ?
C13 C19 . 1.540(2) ?
C14 C15 . 1.527(2) ?
C14 H14 . 1.0000 ?
C15 C16 . 1.553(2) ?
C15 H15A . 0.9900 ?
C15 H15B . 0.9900 ?
C16 C17 . 1.553(2) ?
C16 H16A . 0.9900 ?
C16 H16B . 0.9900 ?
C17 H17A . 0.9900 ?
C17 H17B . 0.9900 ?
C18 H18A . 0.9800 ?
C18 H18B . 0.9800 ?
C18 H18C . 0.9800 ?
C19 H19A . 0.9800 ?
C19 H19B . 0.9800 ?
C19 H19C . 0.9800 ?
C20 C21 . 1.5319(19) ?
C20 C29 . 1.5440(19) ?
C20 H20A . 0.9900 ?
C20 H20B . 0.9900 ?
C21 C22 . 1.528(2) ?
C21 H21A . 0.9900 ?
C21 H21B . 0.9900 ?
C22 C23 . 1.527(2) ?
C22 H22A . 0.9900 ?
C22 H22B . 0.9900 ?
C23 C24 . 1.5348(19) ?
C23 H23A . 0.9900 ?
C23 H23B . 0.9900 ?
C24 C25 . 1.526(2) ?
C24 C29 . 1.5543(18) ?
C24 H24 . 1.0000 ?
C25 C26 . 1.5286(19) ?
C25 H25A . 0.9900 ?
C25 H25B . 0.9900 ?
C26 C27 . 1.5280(19) ?
C26 H26A . 0.9900 ?
C26 H26B . 0.9900 ?
C27 C33 . 1.5229(18) ?
C27 C28 . 1.5507(18) ?
C27 H27 . 1.0000 ?
C28 C30 . 1.5421(19) ?
C28 C29 . 1.5591(18) ?
C28 H28 . 1.0000 ?
C29 C37 . 1.5430(18) ?
C30 C31 . 1.5385(18) ?
C30 H30A . 0.9900 ?
C30 H30B . 0.9900 ?
C31 C32 . 1.529(2) ?
C31 H31A . 0.9900 ?
C31 H31B . 0.9900 ?
C32 C36 . 1.5344(19) ?
C32 C38 . 1.539(2) ?
C32 C33 . 1.5394(19) ?
C33 C34 . 1.533(2) ?
C33 H33 . 1.0000 ?
C34 C35 . 1.555(2) ?
C34 H34A . 0.9900 ?
C34 H34B . 0.9900 ?
C35 C36 . 1.553(2) ?
C35 H35A . 0.9900 ?
C35 H35B . 0.9900 ?
C36 H36A . 0.9900 ?
C36 H36B . 0.9900 ?
C37 H37A . 0.9800 ?
C37 H37B . 0.9800 ?
C37 H37C . 0.9800 ?
C38 H38A . 0.9800 ?
C38 H38B . 0.9800 ?
C38 H38C . 0.9800 ?
C39 C40 . 1.528(2) ?
C39 C48 . 1.5446(19) ?
C39 H39A . 0.9900 ?
C39 H39B . 0.9900 ?
C40 C41 . 1.528(2) ?
C40 H40A . 0.9900 ?
C40 H40B . 0.9900 ?
C41 C42 . 1.527(2) ?
C41 H41A . 0.9900 ?
C41 H41B . 0.9900 ?
C42 C43 . 1.5298(19) ?
C42 H42A . 0.9900 ?
C42 H42B . 0.9900 ?
C43 C44 . 1.5274(19) ?
C43 C48 . 1.5568(19) ?
C43 H43 . 1.0000 ?
C44 C45 . 1.5282(19) ?
C44 H44A . 0.9900 ?
C44 H44B . 0.9900 ?
C45 C46 . 1.5294(18) ?
C45 H45A . 0.9900 ?
C45 H45B . 0.9900 ?
C46 C52 . 1.5270(18) ?
C46 C47 . 1.5503(19) ?
C46 H46 . 1.0000 ?
C47 C49 . 1.5404(19) ?
C47 C48 . 1.5535(18) ?
C47 H47 . 1.0000 ?
C48 C56 . 1.5395(19) ?
C49 C50 . 1.538(2) ?
C49 H49A . 0.9900 ?
C49 H49B . 0.9900 ?
C50 C51 . 1.524(2) ?
C50 H50A . 0.9900 ?
C50 H50B . 0.9900 ?
C51 C55 . 1.533(2) ?
C51 C57 . 1.537(2) ?
C51 C52 . 1.539(2) ?
C52 C53 . 1.536(2) ?
C52 H52 . 1.0000 ?
C53 C54 . 1.561(2) ?
C53 H53A . 0.9900 ?
C53 H53B . 0.9900 ?
C54 C55 . 1.547(3) ?
C54 H54A . 0.9900 ?
C54 H54B . 0.9900 ?
C55 H55A . 0.9900 ?
C55 H55B . 0.9900 ?
C56 H56A . 0.9800 ?
C56 H56B . 0.9800 ?
C56 H56C . 0.9800 ?
C57 H57A . 0.9800 ?
C57 H57B . 0.9800 ?
C57 H57C . 0.9800 ?

loop_
_geom_torsion_atom_site_label_1
_geom_torsion_atom_site_label_2
_geom_torsion_atom_site_label_3
_geom_torsion_atom_site_label_4
_geom_torsion_site_symmetry_1
_geom_torsion_site_symmetry_2
_geom_torsion_site_symmetry_3
_geom_torsion_site_symmetry_4
_geom_torsion
_geom_torsion_publ_flag
C10 C1 C2 C3 . . . . -56.62(18) ?
C1 C2 C3 C4 . . . . 54.22(18) ?
C2 C3 C4 C5 . . . . -53.98(18) ?
C3 C4 C5 C6 . . . . -176.07(13) ?
C3 C4 C5 C10 . . . . 55.88(17) ?
C4 C5 C6 C7 . . . . 173.97(13) ?
C10 C5 C6 C7 . . . . -57.32(17) ?
C5 C6 C7 C8 . . . . 52.42(17) ?
C6 C7 C8 C14 . . . . -171.88(12) ?
C6 C7 C8 C9 . . . . -50.60(16) ?
C14 C8 C9 C11 . . . . -52.96(15) ?
C7 C8 C9 C11 . . . . -175.68(12) ?
C14 C8 C9 C10 . . . . 176.82(11) ?
C7 C8 C9 C10 . . . . 54.11(15) ?
C2 C1 C10 C18 . . . . -66.77(16) ?
C2 C1 C10 C5 . . . . 54.90(16) ?
C2 C1 C10 C9 . . . . 171.50(12) ?
C6 C5 C10 C18 . . . . -62.88(16) ?
C4 C5 C10 C18 . . . . 65.38(16) ?
C6 C5 C10 C1 . . . . 177.09(12) ?
C4 C5 C10 C1 . . . . -54.65(15) ?
C6 C5 C10 C9 . . . . 58.89(15) ?
C4 C5 C10 C9 . . . . -172.85(12) ?
C11 C9 C10 C18 . . . . -63.32(16) ?
C8 C9 C10 C18 . . . . 65.20(15) ?
C11 C9 C10 C1 . . . . 57.55(16) ?
C8 C9 C10 C1 . . . . -173.93(12) ?
C11 C9 C10 C5 . . . . 174.19(12) ?
C8 C9 C10 C5 . . . . -57.29(15) ?
C8 C9 C11 C12 . . . . 53.58(16) ?
C10 C9 C11 C12 . . . . -177.39(12) ?
C9 C11 C12 C13 . . . . -55.03(17) ?
C11 C12 C13 C17 . . . . 167.40(13) ?
C11 C12 C13 C14 . . . . 55.27(16) ?
C11 C12 C13 C19 . . . . -69.04(16) ?
C7 C8 C14 C15 . . . . -56.08(17) ?
C9 C8 C14 C15 . . . . -178.89(13) ?
C7 C8 C14 C13 . . . . -179.60(12) ?
C9 C8 C14 C13 . . . . 57.58(15) ?
C12 C13 C14 C15 . . . . 169.46(12) ?
C17 C13 C14 C15 . . . . 46.96(14) ?
C19 C13 C14 C15 . . . . -67.90(15) ?
C12 C13 C14 C8 . . . . -58.93(15) ?
C17 C13 C14 C8 . . . . 178.57(12) ?
C19 C13 C14 C8 . . . . 63.70(16) ?
C8 C14 C15 C16 . . . . -164.31(13) ?
C13 C14 C15 C16 . . . . -35.81(15) ?
C14 C15 C16 C17 . . . . 10.78(17) ?
C12 C13 C17 C16 . . . . -156.05(14) ?
C14 C13 C17 C16 . . . . -39.35(15) ?
C19 C13 C17 C16 . . . . 79.25(15) ?
C15 C16 C17 C13 . . . . 18.08(17) ?
C29 C20 C21 C22 . . . . -55.67(16) ?
C20 C21 C22 C23 . . . . 53.82(17) ?
C21 C22 C23 C24 . . . . -54.47(17) ?
C22 C23 C24 C25 . . . . -175.05(12) ?
C22 C23 C24 C29 . . . . 56.80(16) ?
C23 C24 C25 C26 . . . . 173.76(12) ?
C29 C24 C25 C26 . . . . -57.82(15) ?
C24 C25 C26 C27 . . . . 55.59(16) ?
C25 C26 C27 C33 . . . . -176.90(12) ?
C25 C26 C27 C28 . . . . -54.66(15) ?
C33 C27 C28 C30 . . . . -51.06(15) ?
C26 C27 C28 C30 . . . . -174.63(11) ?
C33 C27 C28 C29 . . . . 179.79(11) ?
C26 C27 C28 C29 . . . . 56.23(15) ?
C21 C20 C29 C37 . . . . -66.37(15) ?
C21 C20 C29 C24 . . . . 54.86(15) ?
C21 C20 C29 C28 . . . . 171.98(11) ?
C25 C24 C29 C37 . . . . -64.15(15) ?
C23 C24 C29 C37 . . . . 64.23(15) ?
C25 C24 C29 C20 . . . . 176.21(11) ?
C23 C24 C29 C20 . . . . -55.41(14) ?
C25 C24 C29 C28 . . . . 57.56(14) ?
C23 C24 C29 C28 . . . . -174.06(11) ?
C30 C28 C29 C37 . . . . -62.42(14) ?
C27 C28 C29 C37 . . . . 65.59(14) ?
C30 C28 C29 C20 . . . . 58.20(14) ?
C27 C28 C29 C20 . . . . -173.80(11) ?
C30 C28 C29 C24 . . . . 175.38(11) ?
C27 C28 C29 C24 . . . . -56.61(14) ?
C27 C28 C30 C31 . . . . 51.40(15) ?
C29 C28 C30 C31 . . . . 179.54(11) ?
C28 C30 C31 C32 . . . . -54.78(16) ?
C30 C31 C32 C36 . . . . 168.07(12) ?
C30 C31 C32 C38 . . . . -67.60(15) ?
C30 C31 C32 C33 . . . . 56.69(15) ?
C26 C27 C33 C34 . . . . -56.81(17) ?
C28 C27 C33 C34 . . . . -179.67(12) ?
C26 C27 C33 C32 . . . . -179.85(11) ?
C28 C27 C33 C32 . . . . 57.30(15) ?
C31 C32 C33 C27 . . . . -60.18(15) ?
C36 C32 C33 C27 . . . . 178.42(12) ?
C38 C32 C33 C27 . . . . 62.53(16) ?
C31 C32 C33 C34 . . . . 168.44(11) ?
C36 C32 C33 C34 . . . . 47.04(14) ?
C38 C32 C33 C34 . . . . -68.85(15) ?
C27 C33 C34 C35 . . . . -163.47(13) ?
C32 C33 C34 C35 . . . . -35.51(16) ?
C33 C34 C35 C36 . . . . 10.22(17) ?
C31 C32 C36 C35 . . . . -155.81(13) ?
C38 C32 C36 C35 . . . . 79.03(15) ?
C33 C32 C36 C35 . . . . -39.98(14) ?
C34 C35 C36 C32 . . . . 18.76(16) ?
C48 C39 C40 C41 . . . . -56.35(17) ?
C39 C40 C41 C42 . . . . 56.13(17) ?
C40 C41 C42 C43 . . . . -56.52(16) ?
C41 C42 C43 C44 . . . . -175.54(12) ?
C41 C42 C43 C48 . . . . 56.75(16) ?
C42 C43 C44 C45 . . . . 172.12(12) ?
C48 C43 C44 C45 . . . . -59.33(15) ?
C43 C44 C45 C46 . . . . 54.40(16) ?
C44 C45 C46 C52 . . . . -172.49(12) ?
C44 C45 C46 C47 . . . . -51.53(15) ?
C52 C46 C47 C49 . . . . -53.94(14) ?
C45 C46 C47 C49 . . . . -176.65(11) ?
C52 C46 C47 C48 . . . . 176.55(11) ?
C45 C46 C47 C48 . . . . 53.84(14) ?
C40 C39 C48 C56 . . . . -68.22(15) ?
C40 C39 C48 C47 . . . . 170.12(12) ?
C40 C39 C48 C43 . . . . 53.40(15) ?
C49 C47 C48 C56 . . . . -62.46(16) ?
C46 C47 C48 C56 . . . . 65.73(14) ?
C49 C47 C48 C39 . . . . 57.93(16) ?
C46 C47 C48 C39 . . . . -173.88(11) ?
C49 C47 C48 C43 . . . . 175.10(12) ?
C46 C47 C48 C43 . . . . -56.71(14) ?
C44 C43 C48 C56 . . . . -62.14(15) ?
C42 C43 C48 C56 . . . . 66.10(15) ?
C44 C43 C48 C39 . . . . 178.21(11) ?
C42 C43 C48 C39 . . . . -53.55(15) ?
C44 C43 C48 C47 . . . . 59.65(14) ?
C42 C43 C48 C47 . . . . -172.11(12) ?
C46 C47 C49 C50 . . . . 54.01(17) ?
C48 C47 C49 C50 . . . . -177.28(13) ?
C47 C49 C50 C51 . . . . -55.13(18) ?
C49 C50 C51 C55 . . . . 167.09(13) ?
C49 C50 C51 C57 . . . . -68.62(16) ?
C49 C50 C51 C52 . . . . 55.73(16) ?
C45 C46 C52 C53 . . . . -54.84(17) ?
C47 C46 C52 C53 . . . . -177.68(12) ?
C45 C46 C52 C51 . . . . -178.77(13) ?
C47 C46 C52 C51 . . . . 58.39(16) ?
C50 C51 C52 C46 . . . . -59.64(16) ?
C55 C51 C52 C46 . . . . 178.74(14) ?
C57 C51 C52 C46 . . . . 63.29(18) ?
C50 C51 C52 C53 . . . . 168.33(12) ?
C55 C51 C52 C53 . . . . 46.71(16) ?
C57 C51 C52 C53 . . . . -68.74(16) ?
C46 C52 C53 C54 . . . . -163.51(13) ?
C51 C52 C53 C54 . . . . -34.98(15) ?
C52 C53 C54 C55 . . . . 9.59(17) ?
C50 C51 C55 C54 . . . . -156.18(14) ?
C57 C51 C55 C54 . . . . 78.58(16) ?
C52 C51 C55 C54 . . . . -40.00(17) ?
C53 C54 C55 C51 . . . . 19.21(18) ?

_cod_database_fobs_code 2022421
